data_7006982
loop_
_publ_author_name
'Friesen, Dawn M.'
'Bowles, Owen J.'
'McDonald, Robert'
'Rosenberg, Lisa'

_publ_section_title
;
 Tuning "kappticity" of tripodal ligands.
;
_journal_issue 22
_journal_name_full 'Dalton transactions (Cambridge, England : 2003)'
_journal_page_first 2671
_journal_page_last 2682
_journal_paper_doi 10.1039/b516127d
_journal_year 2006
_chemical_formula_moiety 'C44 H51 P3 Si3'
_chemical_formula_sum 'C44 H51 P3 Si3'
_chemical_formula_weight 757.03
_space_group_IT_number 2
_symmetry_cell_setting triclinic
_symmetry_space_group_name_Hall '-P 1'
_symmetry_space_group_name_H-M 'P -1'
_atom_sites_solution_hydrogens geom
_atom_sites_solution_primary direct
_atom_sites_solution_secondary difmap
_audit_creation_method 'manual editing of SHELXL template'
_cell_angle_alpha 104.2431(15)
_cell_angle_beta 100.4996(14)
_cell_angle_gamma 95.9048(14)
_cell_formula_units_Z 2
_cell_length_a 12.2968(11)
_cell_length_b 13.0128(12)
_cell_length_c 13.7299(12)
_cell_measurement_reflns_used 6375
_cell_measurement_temperature 193(2)
_cell_measurement_theta_max 26.348
_cell_measurement_theta_min 2.523
_cell_volume 2068.5(3)
_computing_cell_refinement 'Bruker SAINT (Bruker, 1997)'
_computing_data_collection 'Bruker SMART (Bruker, 1997)'
_computing_data_reduction 'Bruker SAINT (Bruker, 1997)'
_computing_molecular_graphics 'Bruker SHELXTL (Bruker, 1997)'
_computing_publication_material 'Bruker SHELXTL (Bruker, 1997)'
_computing_structure_refinement 'SHELXL-97 (Sheldrick, 1997)'
_computing_structure_solution 'DIRDIF-96 (Beurskens et al., 1996)'
_diffrn_ambient_temperature 193(2)
_diffrn_detector_area_resol_mean 8.192
_diffrn_measured_fraction_theta_full 0.977
_diffrn_measured_fraction_theta_max 0.977
_diffrn_measurement_device_type 'Bruker PLATFORM diffractometer/SMART 1000 CCD area detector'
_diffrn_measurement_method '\w scans'
_diffrn_radiation_monochromator graphite
_diffrn_radiation_source 'fine-focus sealed tube'
_diffrn_radiation_type MoK\a
_diffrn_radiation_wavelength 0.71073
_diffrn_reflns_av_R_equivalents 0.0256
_diffrn_reflns_av_sigmaI/netI 0.0539
_diffrn_reflns_limit_h_max 15
_diffrn_reflns_limit_h_min -15
_diffrn_reflns_limit_k_max 13
_diffrn_reflns_limit_k_min -16
_diffrn_reflns_limit_l_max 17
_diffrn_reflns_limit_l_min -13
_diffrn_reflns_number 10365
_diffrn_reflns_theta_full 26.39
_diffrn_reflns_theta_max 26.39
_diffrn_reflns_theta_min 1.57
_diffrn_standards_decay_% 0
_diffrn_standards_interval_time 0
_diffrn_standards_number 0
_exptl_absorpt_coefficient_mu 0.261
_exptl_absorpt_correction_T_max 0.9519
_exptl_absorpt_correction_T_min 0.8982
_exptl_absorpt_correction_type integration
_exptl_absorpt_process_details 'Bruker SHELXTL (Bruker, 1997)'
_exptl_crystal_colour colorless
_exptl_crystal_density_diffrn 1.215
_exptl_crystal_density_method 'not measured'
_exptl_crystal_description prism
_exptl_crystal_F_000 804
_exptl_crystal_size_max 0.43
_exptl_crystal_size_mid 0.27
_exptl_crystal_size_min 0.24
_refine_diff_density_max 0.443
_refine_diff_density_min -0.399
_refine_diff_density_rms 0.061
_refine_ls_extinction_method none
_refine_ls_goodness_of_fit_ref 1.007
_refine_ls_hydrogen_treatment constr
_refine_ls_matrix_type full
_refine_ls_number_parameters 451
_refine_ls_number_reflns 8299
_refine_ls_number_restraints 0
_refine_ls_restrained_S_all 1.007
_refine_ls_R_factor_all 0.0692
_refine_ls_R_factor_gt 0.0461
_refine_ls_shift/su_max 0.006
_refine_ls_shift/su_mean 0.001
_refine_ls_structure_factor_coef Fsqd
_refine_ls_weighting_details 'calc w=1/[\s^2^(Fo^2^)+(0.0731P)^2^+0.0000P] where P=(Fo^2^+2Fc^2^)/3'
_refine_ls_weighting_scheme calc
_refine_ls_wR_factor_gt 0.1149
_refine_ls_wR_factor_ref 0.1260
_reflns_number_gt 5997
_reflns_number_total 8299
_reflns_threshold_expression I>2\s(I)
_cod_data_source_file b516127d.txt
_cod_data_source_block 3b
_cod_depositor_comments
;
The following automatic conversions were performed:
'_symmetry_cell_setting' value 'Triclinic' changed to 'triclinic'
according to '/home/saulius/struct/CIF-dictionaries/cif_core.dic'
dictionary named 'cif_core.dic' version 2.4.1 from 2010-06-29.

Automatic conversion script
Id: cif_fix_enum 1527 2010-12-29 10:47:43Z saulius 
;
_cod_database_code 7006982

loop_
_symmetry_equiv_pos_as_xyz
'x, y, z'
'-x, -y, -z'

loop_
_atom_site_label
_atom_site_type_symbol
_atom_site_fract_x
_atom_site_fract_y
_atom_site_fract_z
_atom_site_U_iso_or_equiv
_atom_site_adp_type
_atom_site_occupancy
_atom_site_symmetry_multiplicity
_atom_site_calc_flag
_atom_site_refinement_flags
_atom_site_disorder_assembly
_atom_site_disorder_group
P1 P 0.17943(5) 0.21433(5) 0.31371(5) 0.02901(15) Uani 1 1 d . . .
P2 P 0.26916(5) 0.31584(5) 0.84358(5) 0.02812(15) Uani 1 1 d . . .
P3 P 0.32258(5) 0.08331(5) 0.68689(5) 0.03067(16) Uani 1 1 d . . .
Si1 Si 0.22292(5) 0.34434(5) 0.46994(5) 0.02633(16) Uani 1 1 d . . .
Si2 Si 0.20495(5) 0.37071(5) 0.69990(5) 0.02619(16) Uani 1 1 d . . .
Si3 Si 0.35334(5) 0.20772(5) 0.59690(5) 0.02575(16) Uani 1 1 d . . .
C1 C 0.22067(17) 0.27232(18) 0.57642(16) 0.0238(5) Uani 1 1 d . . .
C2 C 0.11629(18) 0.18162(19) 0.53802(17) 0.0292(5) Uani 1 1 d . . .
H2A H 0.1123 0.1430 0.5905 0.035 Uiso 1 1 calc R . .
H2B H 0.1232 0.1315 0.4741 0.035 Uiso 1 1 calc R . .
H2C H 0.0481 0.2136 0.5254 0.035 Uiso 1 1 calc R . .
C3 C 0.3619(2) 0.4257(2) 0.48155(19) 0.0358(6) Uani 1 1 d . . .
H3A H 0.4203 0.3800 0.4840 0.043 Uiso 1 1 calc R . .
H3B H 0.3785 0.4848 0.5447 0.043 Uiso 1 1 calc R . .
H3C H 0.3595 0.4550 0.4220 0.043 Uiso 1 1 calc R . .
C4 C 0.1161(2) 0.4366(2) 0.46675(19) 0.0400(6) Uani 1 1 d . . .
H4A H 0.0420 0.3968 0.4608 0.048 Uiso 1 1 calc R . .
H4B H 0.1153 0.4661 0.4075 0.048 Uiso 1 1 calc R . .
H4C H 0.1349 0.4954 0.5302 0.048 Uiso 1 1 calc R . .
C5 C 0.2963(2) 0.5029(2) 0.72781(19) 0.0346(6) Uani 1 1 d . . .
H5A H 0.3743 0.4917 0.7306 0.042 Uiso 1 1 calc R . .
H5B H 0.2898 0.5488 0.7941 0.042 Uiso 1 1 calc R . .
H5C H 0.2727 0.5376 0.6734 0.042 Uiso 1 1 calc R . .
C6 C 0.0583(2) 0.4017(2) 0.69620(19) 0.0387(6) Uani 1 1 d . . .
H6A H 0.0063 0.3348 0.6818 0.046 Uiso 1 1 calc R . .
H6B H 0.0376 0.4375 0.6420 0.046 Uiso 1 1 calc R . .
H6C H 0.0547 0.4489 0.7628 0.046 Uiso 1 1 calc R . .
C7 C 0.3881(2) 0.1390(2) 0.47235(18) 0.0344(6) Uani 1 1 d . . .
H7A H 0.3237 0.0863 0.4299 0.041 Uiso 1 1 calc R . .
H7B H 0.4527 0.1025 0.4861 0.041 Uiso 1 1 calc R . .
H7C H 0.4060 0.1923 0.4358 0.041 Uiso 1 1 calc R . .
C8 C 0.47828(19) 0.3081(2) 0.67434(18) 0.0337(6) Uani 1 1 d . . .
H8A H 0.4624 0.3454 0.7402 0.040 Uiso 1 1 calc R . .
H8B H 0.4951 0.3603 0.6364 0.040 Uiso 1 1 calc R . .
H8C H 0.5428 0.2711 0.6869 0.040 Uiso 1 1 calc R . .
C11 C 0.28558(19) 0.2589(2) 0.24802(17) 0.0288(5) Uani 1 1 d . . .
C12 C 0.3553(2) 0.1860(2) 0.21601(18) 0.0363(6) Uani 1 1 d . . .
H12 H 0.3454 0.1172 0.2281 0.044 Uiso 1 1 calc R . .
C13 C 0.4388(2) 0.2112(2) 0.1670(2) 0.0438(7) Uani 1 1 d . . .
H13 H 0.4861 0.1603 0.1466 0.053 Uiso 1 1 calc R . .
C14 C 0.4536(2) 0.3096(2) 0.1475(2) 0.0427(7) Uani 1 1 d . . .
H14 H 0.5101 0.3265 0.1127 0.051 Uiso 1 1 calc R . .
C15 C 0.3860(2) 0.3837(2) 0.17883(18) 0.0395(6) Uani 1 1 d . . .
H15 H 0.3966 0.4522 0.1661 0.047 Uiso 1 1 calc R . .
C16 C 0.3025(2) 0.3590(2) 0.22891(17) 0.0334(6) Uani 1 1 d . . .
H16 H 0.2566 0.4108 0.2504 0.040 Uiso 1 1 calc R . .
C21 C 0.0476(2) 0.2448(2) 0.24754(18) 0.0324(6) Uani 1 1 d . . .
C22 C 0.0346(2) 0.2753(2) 0.15684(19) 0.0407(6) Uani 1 1 d . . .
H22 H 0.0985 0.2890 0.1294 0.049 Uiso 1 1 calc R . .
C23 C -0.0697(2) 0.2860(3) 0.1052(2) 0.0506(8) Uani 1 1 d . . .
H23 H -0.0768 0.3063 0.0428 0.061 Uiso 1 1 calc R . .
C24 C -0.1627(2) 0.2674(3) 0.1442(2) 0.0511(8) Uani 1 1 d . . .
H24 H -0.2340 0.2764 0.1098 0.061 Uiso 1 1 calc R . .
C25 C -0.1520(2) 0.2357(3) 0.2335(2) 0.0573(9) Uani 1 1 d . . .
H25 H -0.2163 0.2217 0.2602 0.069 Uiso 1 1 calc R . .
C26 C -0.0478(2) 0.2239(3) 0.2848(2) 0.0479(7) Uani 1 1 d . . .
H26 H -0.0416 0.2014 0.3461 0.058 Uiso 1 1 calc R . .
C31 C 0.1643(2) 0.21182(19) 0.85659(17) 0.0301(5) Uani 1 1 d . . .
C32 C 0.1947(2) 0.1691(2) 0.9394(2) 0.0409(6) Uani 1 1 d . . .
H32 H 0.2625 0.1997 0.9884 0.049 Uiso 1 1 calc R . .
C33 C 0.1282(3) 0.0833(3) 0.9515(2) 0.0570(8) Uani 1 1 d . . .
H33 H 0.1498 0.0559 1.0090 0.068 Uiso 1 1 calc R . .
C34 C 0.0305(3) 0.0372(3) 0.8804(3) 0.0613(9) Uani 1 1 d . . .
H34 H -0.0144 -0.0233 0.8876 0.074 Uiso 1 1 calc R . .
C35 C -0.0020(3) 0.0791(3) 0.7988(2) 0.0545(8) Uani 1 1 d . . .
H35 H -0.0702 0.0484 0.7503 0.065 Uiso 1 1 calc R . .
C36 C 0.0646(2) 0.1661(2) 0.7870(2) 0.0410(6) Uani 1 1 d . . .
H36 H 0.0414 0.1946 0.7305 0.049 Uiso 1 1 calc R . .
C41 C 0.2524(2) 0.4330(2) 0.94325(17) 0.0299(5) Uani 1 1 d . . .
C42 C 0.1599(2) 0.4387(2) 0.98895(18) 0.0347(6) Uani 1 1 d . . .
H42 H 0.0987 0.3815 0.9651 0.042 Uiso 1 1 calc R . .
C43 C 0.1562(3) 0.5269(2) 1.0690(2) 0.0485(7) Uani 1 1 d . . .
H43 H 0.0932 0.5289 1.1001 0.058 Uiso 1 1 calc R . .
C44 C 0.2428(3) 0.6110(2) 1.1032(2) 0.0551(8) Uani 1 1 d . . .
H44 H 0.2396 0.6710 1.1578 0.066 Uiso 1 1 calc R . .
C45 C 0.3339(3) 0.6088(2) 1.0589(2) 0.0517(8) Uani 1 1 d . . .
H45 H 0.3929 0.6681 1.0815 0.062 Uiso 1 1 calc R . .
C46 C 0.3404(2) 0.5193(2) 0.98017(19) 0.0413(7) Uani 1 1 d . . .
H46 H 0.4051 0.5172 0.9515 0.050 Uiso 1 1 calc R . .
C51 C 0.4638(2) 0.0910(2) 0.76431(18) 0.0327(6) Uani 1 1 d . . .
C52 C 0.5606(2) 0.0893(2) 0.72432(19) 0.0354(6) Uani 1 1 d . . .
H52 H 0.5554 0.0839 0.6533 0.043 Uiso 1 1 calc R . .
C53 C 0.6639(2) 0.0953(2) 0.7872(2) 0.0427(7) Uani 1 1 d . . .
H53 H 0.7290 0.0952 0.7592 0.051 Uiso 1 1 calc R . .
C54 C 0.6733(2) 0.1016(2) 0.8900(2) 0.0481(7) Uani 1 1 d . . .
H54 H 0.7445 0.1054 0.9327 0.058 Uiso 1 1 calc R . .
C55 C 0.5788(3) 0.1023(2) 0.9305(2) 0.0479(7) Uani 1 1 d . . .
H55 H 0.5847 0.1060 1.0013 0.057 Uiso 1 1 calc R . .
C56 C 0.4749(2) 0.0977(2) 0.86850(19) 0.0423(7) Uani 1 1 d . . .
H56 H 0.4105 0.0991 0.8975 0.051 Uiso 1 1 calc R . .
C61 C 0.30498(19) -0.0491(2) 0.59412(19) 0.0316(5) Uani 1 1 d . . .
C62 C 0.2273(2) -0.0772(2) 0.5005(2) 0.0463(7) Uani 1 1 d . . .
H62 H 0.1877 -0.0240 0.4811 0.056 Uiso 1 1 calc R . .
C63 C 0.2061(3) -0.1796(3) 0.4354(3) 0.0555(8) Uani 1 1 d . . .
H63 H 0.1542 -0.1953 0.3714 0.067 Uiso 1 1 calc R . .
C64 C 0.2604(3) -0.2596(2) 0.4630(3) 0.0554(8) Uani 1 1 d . . .
H64 H 0.2455 -0.3305 0.4187 0.066 Uiso 1 1 calc R . .
C65 C 0.3361(2) -0.2349(2) 0.5556(3) 0.0554(8) Uani 1 1 d . . .
H65 H 0.3736 -0.2891 0.5757 0.066 Uiso 1 1 calc R . .
C66 C 0.3579(2) -0.1315(2) 0.6197(2) 0.0413(6) Uani 1 1 d . . .
H66 H 0.4106 -0.1162 0.6832 0.050 Uiso 1 1 calc R . .

loop_
_atom_site_aniso_label
_atom_site_aniso_U_11
_atom_site_aniso_U_22
_atom_site_aniso_U_33
_atom_site_aniso_U_23
_atom_site_aniso_U_13
_atom_site_aniso_U_12
P1 0.0328(3) 0.0294(4) 0.0249(3) 0.0097(3) 0.0043(2) 0.0029(3)
P2 0.0272(3) 0.0327(4) 0.0264(3) 0.0117(3) 0.0054(2) 0.0048(3)
P3 0.0329(3) 0.0328(4) 0.0307(3) 0.0123(3) 0.0089(3) 0.0120(3)
Si1 0.0291(3) 0.0268(4) 0.0240(3) 0.0098(3) 0.0036(3) 0.0048(3)
Si2 0.0274(3) 0.0287(4) 0.0239(3) 0.0086(3) 0.0060(3) 0.0068(3)
Si3 0.0256(3) 0.0281(4) 0.0238(3) 0.0075(3) 0.0040(2) 0.0069(3)
C1 0.0241(11) 0.0259(12) 0.0214(11) 0.0065(9) 0.0035(9) 0.0057(9)
C2 0.0285(12) 0.0323(14) 0.0283(12) 0.0109(10) 0.0063(10) 0.0043(10)
C3 0.0413(14) 0.0352(15) 0.0284(13) 0.0105(11) 0.0037(11) -0.0026(11)
C4 0.0482(16) 0.0424(17) 0.0331(14) 0.0141(12) 0.0057(12) 0.0203(13)
C5 0.0455(15) 0.0290(14) 0.0291(13) 0.0078(10) 0.0077(11) 0.0056(11)
C6 0.0358(14) 0.0476(17) 0.0354(14) 0.0119(12) 0.0077(11) 0.0168(12)
C7 0.0370(13) 0.0393(15) 0.0285(12) 0.0066(11) 0.0102(10) 0.0133(12)
C8 0.0277(12) 0.0381(15) 0.0330(13) 0.0083(11) 0.0022(10) 0.0056(11)
C11 0.0335(12) 0.0307(14) 0.0209(11) 0.0077(10) 0.0021(9) 0.0039(10)
C12 0.0495(16) 0.0339(15) 0.0293(13) 0.0128(11) 0.0088(11) 0.0130(12)
C13 0.0447(16) 0.0564(19) 0.0374(15) 0.0166(13) 0.0147(12) 0.0194(14)
C14 0.0381(14) 0.059(2) 0.0318(14) 0.0146(13) 0.0105(11) -0.0015(13)
C15 0.0480(16) 0.0377(16) 0.0283(13) 0.0131(11) -0.0010(11) -0.0070(13)
C16 0.0409(14) 0.0321(14) 0.0266(12) 0.0101(10) 0.0015(10) 0.0081(11)
C21 0.0324(13) 0.0352(15) 0.0256(12) 0.0049(10) 0.0019(10) 0.0031(11)
C22 0.0377(14) 0.0503(18) 0.0336(14) 0.0145(12) 0.0024(11) 0.0062(13)
C23 0.0514(18) 0.058(2) 0.0371(15) 0.0151(14) -0.0071(13) 0.0085(15)
C24 0.0390(16) 0.059(2) 0.0426(16) -0.0006(14) -0.0072(13) 0.0160(14)
C25 0.0329(15) 0.084(3) 0.0467(18) 0.0038(16) 0.0071(13) 0.0072(15)
C26 0.0382(15) 0.070(2) 0.0331(14) 0.0151(14) 0.0045(12) 0.0024(14)
C31 0.0352(13) 0.0269(13) 0.0288(12) 0.0048(10) 0.0129(10) 0.0044(10)
C32 0.0535(17) 0.0385(16) 0.0318(13) 0.0117(12) 0.0103(12) 0.0048(13)
C33 0.082(2) 0.0457(19) 0.0519(18) 0.0243(15) 0.0242(17) 0.0044(17)
C34 0.085(2) 0.0382(18) 0.061(2) 0.0082(15) 0.0348(19) -0.0113(17)
C35 0.0529(18) 0.052(2) 0.0497(18) 0.0025(15) 0.0169(14) -0.0140(15)
C36 0.0384(14) 0.0465(17) 0.0363(14) 0.0100(12) 0.0090(11) -0.0004(12)
C41 0.0364(13) 0.0292(14) 0.0228(11) 0.0123(10) -0.0026(10) 0.0030(10)
C42 0.0397(14) 0.0323(15) 0.0301(13) 0.0068(11) 0.0036(11) 0.0076(11)
C43 0.067(2) 0.0450(18) 0.0347(15) 0.0098(13) 0.0088(14) 0.0229(16)
C44 0.089(2) 0.0358(17) 0.0326(15) 0.0054(12) -0.0038(16) 0.0158(17)
C45 0.076(2) 0.0297(16) 0.0346(15) 0.0115(12) -0.0178(15) -0.0114(14)
C46 0.0449(15) 0.0427(17) 0.0325(14) 0.0180(12) -0.0061(11) -0.0045(13)
C51 0.0374(13) 0.0273(14) 0.0337(13) 0.0095(10) 0.0031(11) 0.0114(11)
C52 0.0397(14) 0.0325(15) 0.0351(14) 0.0096(11) 0.0063(11) 0.0122(11)
C53 0.0398(15) 0.0348(16) 0.0497(17) 0.0072(12) 0.0034(12) 0.0112(12)
C54 0.0496(17) 0.0371(17) 0.0480(17) 0.0054(13) -0.0095(14) 0.0138(13)
C55 0.0637(19) 0.0461(18) 0.0286(14) 0.0084(12) -0.0039(13) 0.0142(15)
C56 0.0543(17) 0.0413(17) 0.0327(14) 0.0099(12) 0.0086(12) 0.0161(13)
C61 0.0292(12) 0.0316(14) 0.0378(13) 0.0129(11) 0.0115(10) 0.0053(10)
C62 0.0447(16) 0.0361(16) 0.0532(17) 0.0102(13) 0.0005(13) 0.0065(13)
C63 0.0520(18) 0.0415(19) 0.061(2) 0.0053(15) 0.0001(15) -0.0062(15)
C64 0.0499(18) 0.0320(17) 0.077(2) -0.0003(15) 0.0212(16) -0.0029(14)
C65 0.0458(17) 0.0345(17) 0.088(2) 0.0172(16) 0.0175(17) 0.0111(14)
C66 0.0389(14) 0.0353(16) 0.0525(16) 0.0157(13) 0.0101(12) 0.0087(12)

loop_
_atom_type_symbol
_atom_type_description
_atom_type_scat_dispersion_real
_atom_type_scat_dispersion_imag
_atom_type_scat_source
C C 0.0033 0.0016 'International Tables Vol C Tables 4.2.6.8 and 6.1.1.4'
H H 0.0000 0.0000 'International Tables Vol C Tables 4.2.6.8 and 6.1.1.4'
Si Si 0.0817 0.0704 'International Tables Vol C Tables 4.2.6.8 and 6.1.1.4'
P P 0.1023 0.0942 'International Tables Vol C Tables 4.2.6.8 and 6.1.1.4'

loop_
_geom_angle_atom_site_label_1
_geom_angle_atom_site_label_2
_geom_angle_atom_site_label_3
_geom_angle
_geom_angle_site_symmetry_1
_geom_angle_site_symmetry_3
_geom_angle_publ_flag
C21 P1 C11 104.64(11) . . ?
C21 P1 Si1 103.48(8) . . ?
C11 P1 Si1 101.75(8) . . ?
C31 P2 C41 101.34(11) . . ?
C31 P2 Si2 110.01(8) . . ?
C41 P2 Si2 99.37(8) . . ?
C61 P3 C51 101.32(11) . . ?
C61 P3 Si3 106.05(8) . . ?
C51 P3 Si3 101.72(9) . . ?
C4 Si1 C3 107.11(13) . . ?
C4 Si1 C1 112.36(11) . . ?
C3 Si1 C1 113.51(11) . . ?
C4 Si1 P1 107.47(9) . . ?
C3 Si1 P1 108.59(8) . . ?
C1 Si1 P1 107.60(7) . . ?
C5 Si2 C6 105.82(12) . . ?
C5 Si2 C1 112.21(11) . . ?
C6 Si2 C1 113.37(10) . . ?
C5 Si2 P2 101.70(8) . . ?
C6 Si2 P2 110.69(9) . . ?
C1 Si2 P2 112.26(7) . . ?
C7 Si3 C8 107.72(11) . . ?
C7 Si3 C1 112.09(10) . . ?
C8 Si3 C1 112.19(11) . . ?
C7 Si3 P3 109.15(9) . . ?
C8 Si3 P3 107.82(9) . . ?
C1 Si3 P3 107.77(7) . . ?
C2 C1 Si2 109.00(14) . . ?
C2 C1 Si3 108.79(15) . . ?
Si2 C1 Si3 112.09(11) . . ?
C2 C1 Si1 107.10(14) . . ?
Si2 C1 Si1 110.03(11) . . ?
Si3 C1 Si1 109.69(11) . . ?
C12 C11 C16 117.7(2) . . ?
C12 C11 P1 116.46(19) . . ?
C16 C11 P1 125.84(19) . . ?
C13 C12 C11 121.5(3) . . ?
C14 C13 C12 120.2(3) . . ?
C13 C14 C15 119.6(2) . . ?
C14 C15 C16 120.4(3) . . ?
C15 C16 C11 120.6(2) . . ?
C22 C21 C26 117.9(2) . . ?
C22 C21 P1 124.31(19) . . ?
C26 C21 P1 117.4(2) . . ?
C21 C22 C23 121.3(3) . . ?
C24 C23 C22 120.2(3) . . ?
C23 C24 C25 119.5(3) . . ?
C24 C25 C26 120.5(3) . . ?
C25 C26 C21 120.7(3) . . ?
C36 C31 C32 118.1(2) . . ?
C36 C31 P2 125.9(2) . . ?
C32 C31 P2 115.70(19) . . ?
C33 C32 C31 121.2(3) . . ?
C34 C33 C32 120.1(3) . . ?
C33 C34 C35 119.7(3) . . ?
C34 C35 C36 120.2(3) . . ?
C31 C36 C35 120.7(3) . . ?
C42 C41 C46 117.7(2) . . ?
C42 C41 P2 123.91(19) . . ?
C46 C41 P2 118.3(2) . . ?
C43 C42 C41 120.9(3) . . ?
C44 C43 C42 120.4(3) . . ?
C45 C44 C43 120.2(3) . . ?
C44 C45 C46 120.1(3) . . ?
C41 C46 C45 120.7(3) . . ?
C56 C51 C52 117.9(2) . . ?
C56 C51 P3 118.2(2) . . ?
C52 C51 P3 123.86(19) . . ?
C53 C52 C51 120.6(2) . . ?
C54 C53 C52 120.7(3) . . ?
C53 C54 C55 119.5(3) . . ?
C54 C55 C56 120.3(3) . . ?
C55 C56 C51 120.9(3) . . ?
C66 C61 C62 116.1(2) . . ?
C66 C61 P3 121.2(2) . . ?
C62 C61 P3 122.1(2) . . ?
C63 C62 C61 122.3(3) . . ?
C62 C63 C64 120.2(3) . . ?
C65 C64 C63 119.0(3) . . ?
C64 C65 C66 120.4(3) . . ?
C65 C66 C61 122.1(3) . . ?

loop_
_geom_bond_atom_site_label_1
_geom_bond_atom_site_label_2
_geom_bond_distance
_geom_bond_site_symmetry_2
_geom_bond_publ_flag
P1 C21 1.840(2) . ?
P1 C11 1.840(2) . ?
P1 Si1 2.3151(9) . ?
P2 C31 1.836(2) . ?
P2 C41 1.839(2) . ?
P2 Si2 2.2948(9) . ?
P3 C61 1.839(3) . ?
P3 C51 1.842(2) . ?
P3 Si3 2.3063(9) . ?
Si1 C4 1.871(3) . ?
Si1 C3 1.874(3) . ?
Si1 C1 1.923(2) . ?
Si2 C5 1.868(3) . ?
Si2 C6 1.882(2) . ?
Si2 C1 1.911(2) . ?
Si3 C7 1.870(2) . ?
Si3 C8 1.872(2) . ?
Si3 C1 1.918(2) . ?
C1 C2 1.567(3) . ?
C11 C12 1.389(3) . ?
C11 C16 1.393(3) . ?
C12 C13 1.380(4) . ?
C13 C14 1.372(4) . ?
C14 C15 1.377(4) . ?
C15 C16 1.389(4) . ?
C21 C22 1.384(3) . ?
C21 C26 1.391(4) . ?
C22 C23 1.387(4) . ?
C23 C24 1.373(4) . ?
C24 C25 1.375(4) . ?
C25 C26 1.388(4) . ?
C31 C36 1.384(3) . ?
C31 C32 1.393(4) . ?
C32 C33 1.377(4) . ?
C33 C34 1.376(5) . ?
C34 C35 1.377(5) . ?
C35 C36 1.387(4) . ?
C41 C42 1.395(3) . ?
C41 C46 1.399(3) . ?
C42 C43 1.392(4) . ?
C43 C44 1.370(4) . ?
C44 C45 1.369(5) . ?
C45 C46 1.400(4) . ?
C51 C56 1.392(3) . ?
C51 C52 1.399(3) . ?
C52 C53 1.382(4) . ?
C53 C54 1.376(4) . ?
C54 C55 1.377(4) . ?
C55 C56 1.386(4) . ?
C61 C66 1.394(4) . ?
C61 C62 1.395(4) . ?
C62 C63 1.378(4) . ?
C63 C64 1.385(5) . ?
C64 C65 1.376(5) . ?
C65 C66 1.383(4) . ?

loop_
_geom_torsion_atom_site_label_1
_geom_torsion_atom_site_label_2
_geom_torsion_atom_site_label_3
_geom_torsion_atom_site_label_4
_geom_torsion
_geom_torsion_site_symmetry_1
_geom_torsion_site_symmetry_2
_geom_torsion_site_symmetry_3
_geom_torsion_site_symmetry_4
_geom_torsion_publ_flag
C21 P1 Si1 C4 -4.27(13) . . . . ?
C11 P1 Si1 C4 104.11(12) . . . . ?
C21 P1 Si1 C3 -119.81(12) . . . . ?
C11 P1 Si1 C3 -11.44(12) . . . . ?
C21 P1 Si1 C1 116.95(11) . . . . ?
C11 P1 Si1 C1 -134.68(10) . . . . ?
C31 P2 Si2 C5 160.82(11) . . . . ?
C41 P2 Si2 C5 55.03(12) . . . . ?
C31 P2 Si2 C6 48.75(13) . . . . ?
C41 P2 Si2 C6 -57.05(12) . . . . ?
C31 P2 Si2 C1 -79.04(11) . . . . ?
C41 P2 Si2 C1 175.16(11) . . . . ?
C61 P3 Si3 C7 -14.73(12) . . . . ?
C51 P3 Si3 C7 90.83(12) . . . . ?
C61 P3 Si3 C8 -131.47(11) . . . . ?
C51 P3 Si3 C8 -25.91(12) . . . . ?
C61 P3 Si3 C1 107.22(11) . . . . ?
C51 P3 Si3 C1 -147.21(10) . . . . ?
C5 Si2 C1 C2 -160.77(15) . . . . ?
C6 Si2 C1 C2 -40.95(19) . . . . ?
P2 Si2 C1 C2 85.41(15) . . . . ?
C5 Si2 C1 Si3 78.74(14) . . . . ?
C6 Si2 C1 Si3 -161.43(12) . . . . ?
P2 Si2 C1 Si3 -35.08(13) . . . . ?
C5 Si2 C1 Si1 -43.60(14) . . . . ?
C6 Si2 C1 Si1 76.22(14) . . . . ?
P2 Si2 C1 Si1 -157.42(7) . . . . ?
C7 Si3 C1 C2 73.61(17) . . . . ?
C8 Si3 C1 C2 -165.04(14) . . . . ?
P3 Si3 C1 C2 -46.50(15) . . . . ?
C7 Si3 C1 Si2 -165.78(12) . . . . ?
C8 Si3 C1 Si2 -44.43(15) . . . . ?
P3 Si3 C1 Si2 74.11(11) . . . . ?
C7 Si3 C1 Si1 -43.24(15) . . . . ?
C8 Si3 C1 Si1 78.11(13) . . . . ?
P3 Si3 C1 Si1 -163.36(8) . . . . ?
C4 Si1 C1 C2 76.03(17) . . . . ?
C3 Si1 C1 C2 -162.24(15) . . . . ?
P1 Si1 C1 C2 -42.07(15) . . . . ?
C4 Si1 C1 Si2 -42.32(15) . . . . ?
C3 Si1 C1 Si2 79.41(14) . . . . ?
P1 Si1 C1 Si2 -160.41(8) . . . . ?
C4 Si1 C1 Si3 -166.07(12) . . . . ?
C3 Si1 C1 Si3 -44.34(15) . . . . ?
P1 Si1 C1 Si3 75.84(10) . . . . ?
C21 P1 C11 C12 -130.27(19) . . . . ?
Si1 P1 C11 C12 122.24(17) . . . . ?
C21 P1 C11 C16 50.5(2) . . . . ?
Si1 P1 C11 C16 -57.0(2) . . . . ?
C16 C11 C12 C13 0.0(4) . . . . ?
P1 C11 C12 C13 -179.3(2) . . . . ?
C11 C12 C13 C14 -0.8(4) . . . . ?
C12 C13 C14 C15 1.1(4) . . . . ?
C13 C14 C15 C16 -0.6(4) . . . . ?
C14 C15 C16 C11 -0.2(4) . . . . ?
C12 C11 C16 C15 0.5(3) . . . . ?
P1 C11 C16 C15 179.71(18) . . . . ?
C11 P1 C21 C22 10.8(3) . . . . ?
Si1 P1 C21 C22 117.0(2) . . . . ?
C11 P1 C21 C26 -177.0(2) . . . . ?
Si1 P1 C21 C26 -70.8(2) . . . . ?
C26 C21 C22 C23 0.8(4) . . . . ?
P1 C21 C22 C23 173.1(2) . . . . ?
C21 C22 C23 C24 0.6(5) . . . . ?
C22 C23 C24 C25 -1.5(5) . . . . ?
C23 C24 C25 C26 0.9(5) . . . . ?
C24 C25 C26 C21 0.5(5) . . . . ?
C22 C21 C26 C25 -1.4(4) . . . . ?
P1 C21 C26 C25 -174.2(2) . . . . ?
C41 P2 C31 C36 109.1(2) . . . . ?
Si2 P2 C31 C36 4.6(2) . . . . ?
C41 P2 C31 C32 -77.5(2) . . . . ?
Si2 P2 C31 C32 178.03(17) . . . . ?
C36 C31 C32 C33 0.5(4) . . . . ?
P2 C31 C32 C33 -173.4(2) . . . . ?
C31 C32 C33 C34 0.9(5) . . . . ?
C32 C33 C34 C35 -1.8(5) . . . . ?
C33 C34 C35 C36 1.3(5) . . . . ?
C32 C31 C36 C35 -1.0(4) . . . . ?
P2 C31 C36 C35 172.2(2) . . . . ?
C34 C35 C36 C31 0.1(4) . . . . ?
C31 P2 C41 C42 -16.2(2) . . . . ?
Si2 P2 C41 C42 96.6(2) . . . . ?
C31 P2 C41 C46 159.82(19) . . . . ?
Si2 P2 C41 C46 -87.42(18) . . . . ?
C46 C41 C42 C43 -0.5(4) . . . . ?
P2 C41 C42 C43 175.5(2) . . . . ?
C41 C42 C43 C44 1.2(4) . . . . ?
C42 C43 C44 C45 -0.1(4) . . . . ?
C43 C44 C45 C46 -1.7(4) . . . . ?
C42 C41 C46 C45 -1.3(4) . . . . ?
P2 C41 C46 C45 -177.5(2) . . . . ?
C44 C45 C46 C41 2.4(4) . . . . ?
C61 P3 C51 C56 -117.3(2) . . . . ?
Si3 P3 C51 C56 133.43(19) . . . . ?
C61 P3 C51 C52 61.9(2) . . . . ?
Si3 P3 C51 C52 -47.4(2) . . . . ?
C56 C51 C52 C53 -0.8(4) . . . . ?
P3 C51 C52 C53 -180.0(2) . . . . ?
C51 C52 C53 C54 1.0(4) . . . . ?
C52 C53 C54 C55 -0.3(4) . . . . ?
C53 C54 C55 C56 -0.5(4) . . . . ?
C54 C55 C56 C51 0.7(4) . . . . ?
C52 C51 C56 C55 -0.1(4) . . . . ?
P3 C51 C56 C55 179.2(2) . . . . ?
C51 P3 C61 C66 29.3(2) . . . . ?
Si3 P3 C61 C66 135.18(19) . . . . ?
C51 P3 C61 C62 -159.4(2) . . . . ?
Si3 P3 C61 C62 -53.6(2) . . . . ?
C66 C61 C62 C63 -1.8(4) . . . . ?
P3 C61 C62 C63 -173.5(2) . . . . ?
C61 C62 C63 C64 1.8(5) . . . . ?
C62 C63 C64 C65 -0.6(5) . . . . ?
C63 C64 C65 C66 -0.3(5) . . . . ?
C64 C65 C66 C61 0.1(5) . . . . ?
C62 C61 C66 C65 0.9(4) . . . . ?
P3 C61 C66 C65 172.6(2) . . . . ?

loop_
_cod_related_entry_id
_cod_related_entry_database
_cod_related_entry_code
1 ChemSpider 21144508
